data_7007568
loop_
_publ_author_name
'Baber, Angharad'
'de Vries, Johannes G.'
'Orpen, A. Guy'
'Pringle, Paul G.'
'von der Luehe, Karl'

_publ_section_title
;
 Allosteric effects in asymmetric hydrogenation catalysis? Asymmetric
 induction as a function of the substrate and the backbone flexibility
 of C1-symmetric diphosphines in rhodium-catalysed hydrogenations.
;
_journal_issue 40
_journal_name_full 'Dalton transactions (Cambridge, England : 2003)'
_journal_page_first 4821
_journal_page_last 4828
_journal_paper_doi 10.1039/b607479k
_journal_year 2006
_chemical_absolute_configuration ad
_chemical_formula_moiety 'C21 H28 Cl2 P2 Pt'
_chemical_formula_sum 'C21 H28 Cl2 P2 Pt'
_chemical_formula_weight 608.36
_chemical_name_systematic
;
?
;
_space_group_IT_number 4
_symmetry_cell_setting monoclinic
_symmetry_space_group_name_Hall 'P 2yb'
_symmetry_space_group_name_H-M 'P 1 21 1'
_atom_sites_solution_hydrogens geom
_atom_sites_solution_primary direct
_atom_sites_solution_secondary difmap
_audit_creation_method SHELXL-97
_cell_angle_alpha 90.00
_cell_angle_beta 106.754(2)
_cell_angle_gamma 90.00
_cell_formula_units_Z 2
_cell_length_a 8.9411(11)
_cell_length_b 11.7365(14)
_cell_length_c 11.1592(14)
_cell_measurement_temperature 173(2)
_cell_measurement_theta_max 21.611
_cell_measurement_theta_min 2.379
_cell_volume 1121.3(2)
_computing_cell_refinement 'Bruker SMART V5.054 (Bruker, 1998)'
_computing_data_collection 'Bruker SMART V5.054 (Bruker, 1998)'
_computing_data_reduction 'Bruker SAINT V6.0 (Bruker, 1998)'
_computing_molecular_graphics 'Bruker SHELXTL V6.1 (Bruker AXS, 2000)'
_computing_publication_material 'Bruker SHELXTL V6.1 (Bruker AXS, 2000)'
_computing_structure_refinement 'SHELXL-97 (Sheldrick, 1997)'
_computing_structure_solution 'SHELXS-97 (Sheldrick, 1990)'
_diffrn_ambient_temperature 173(2)
_diffrn_detector_area_resol_mean 8.2
_diffrn_measured_fraction_theta_full 0.995
_diffrn_measured_fraction_theta_max 0.995
_diffrn_measurement_device_type 'CCD area detector'
_diffrn_measurement_method 'phi and omega scans'
_diffrn_radiation_monochromator graphite
_diffrn_radiation_source 'fine-focus sealed tube'
_diffrn_radiation_type MoK\a
_diffrn_radiation_wavelength 0.71073
_diffrn_reflns_av_R_equivalents 0.0894
_diffrn_reflns_av_sigmaI/netI 0.1367
_diffrn_reflns_limit_h_max 11
_diffrn_reflns_limit_h_min -11
_diffrn_reflns_limit_k_max 15
_diffrn_reflns_limit_k_min -14
_diffrn_reflns_limit_l_max 14
_diffrn_reflns_limit_l_min -14
_diffrn_reflns_number 11948
_diffrn_reflns_theta_full 27.58
_diffrn_reflns_theta_max 27.58
_diffrn_reflns_theta_min 1.91
_diffrn_standards_decay_% 0
_diffrn_standards_number 0
_exptl_absorpt_coefficient_mu 6.641
_exptl_absorpt_correction_T_max 1.000000
_exptl_absorpt_correction_T_min 0.131708
_exptl_absorpt_correction_type multi-scan
_exptl_absorpt_process_details 'SADABS V2.10 (Sheldrick, 2003)'
_exptl_crystal_colour colourless
_exptl_crystal_density_diffrn 1.802
_exptl_crystal_density_meas 0
_exptl_crystal_density_method 'not measured'
_exptl_crystal_description block
_exptl_crystal_F_000 592
_exptl_crystal_size_max 0.30
_exptl_crystal_size_mid 0.30
_exptl_crystal_size_min 0.25
_refine_diff_density_max 1.259
_refine_diff_density_min -1.526
_refine_diff_density_rms 0.210
_refine_ls_abs_structure_details 'Flack H D (1983), Acta Cryst. A39, 876-881'
_refine_ls_abs_structure_Flack -0.015(14)
_refine_ls_extinction_method none
_refine_ls_goodness_of_fit_ref 0.976
_refine_ls_hydrogen_treatment constr
_refine_ls_matrix_type full
_refine_ls_number_parameters 294
_refine_ls_number_reflns 5015
_refine_ls_number_restraints 101
_refine_ls_restrained_S_all 0.968
_refine_ls_R_factor_all 0.1017
_refine_ls_R_factor_gt 0.0559
_refine_ls_shift/su_max 0.001
_refine_ls_shift/su_mean 0.000
_refine_ls_structure_factor_coef Fsqd
_refine_ls_weighting_details 'calc w=1/[\s^2^(Fo^2^)+(0.0435P)^2^+0.0000P] where P=(Fo^2^+2Fc^2^)/3'
_refine_ls_weighting_scheme calc
_refine_ls_wR_factor_gt 0.0959
_refine_ls_wR_factor_ref 0.1108
_reflns_number_gt 3520
_reflns_number_total 5015
_reflns_threshold_expression >2sigma(I)
_cod_data_source_file b607479k.txt
_cod_data_source_block 2b_screamsad
_cod_original_sg_symbol_Hall 'P 2ybc'
_cod_original_sg_symbol_H-M 'P 21'
_cod_database_code 7007568

loop_
_symmetry_equiv_pos_as_xyz
'x, y, z'
'-x, y+1/2, -z'

loop_
_atom_site_label
_atom_site_type_symbol
_atom_site_fract_x
_atom_site_fract_y
_atom_site_fract_z
_atom_site_U_iso_or_equiv
_atom_site_adp_type
_atom_site_occupancy
_atom_site_symmetry_multiplicity
_atom_site_calc_flag
_atom_site_refinement_flags
_atom_site_disorder_assembly
_atom_site_disorder_group
Pt1 Pt 0.21732(5) 0.64723(9) 0.25175(4) 0.02292(12) Uani 1 1 d . A .
P1 P 0.1892(4) 0.7969(3) 0.1248(3) 0.0301(9) Uani 1 1 d D . .
P2 P 0.1457(4) 0.7387(3) 0.4027(3) 0.0268(8) Uani 1 1 d . . .
Cl1 Cl 0.2463(4) 0.4825(3) 0.3777(3) 0.0378(9) Uani 1 1 d . . .
Cl2 Cl 0.2795(4) 0.5355(3) 0.0965(3) 0.0353(9) Uani 1 1 d . . .
C1A C 0.0017(18) 0.7967(18) -0.0021(16) 0.036(5) Uani 0.76(3) 1 d PDU A 1
H1A H -0.0489 0.8722 0.0009 0.044 Uiso 0.76(3) 1 calc PR A 1
C2A C 0.049(3) 0.794(2) -0.124(2) 0.043(5) Uani 0.76(3) 1 d PU A 1
H2A1 H 0.0611 0.7138 -0.1484 0.052 Uiso 0.76(3) 1 calc PR A 1
H2A2 H -0.0332 0.8302 -0.1927 0.052 Uiso 0.76(3) 1 calc PR A 1
C3A C 0.200(3) 0.857(2) -0.102(2) 0.045(5) Uani 0.76(3) 1 d PU A 1
H3A1 H 0.1851 0.9394 -0.0910 0.054 Uiso 0.76(3) 1 calc PR A 1
H3A2 H 0.2445 0.8463 -0.1729 0.054 Uiso 0.76(3) 1 calc PR A 1
C4A C 0.308(2) 0.8061(19) 0.0171(18) 0.038(5) Uani 0.76(3) 1 d PDU A 1
H4A H 0.3313 0.7263 -0.0032 0.046 Uiso 0.76(3) 1 calc PR A 1
C5A C -0.119(3) 0.7050(17) 0.003(2) 0.054(6) Uani 0.76(3) 1 d PDU A 1
H5A1 H -0.2137 0.7163 -0.0662 0.080 Uiso 0.76(3) 1 calc PR A 1
H5A2 H -0.1438 0.7107 0.0828 0.080 Uiso 0.76(3) 1 calc PR A 1
H5A3 H -0.0752 0.6295 -0.0038 0.080 Uiso 0.76(3) 1 calc PR A 1
C6A C 0.466(2) 0.8660(19) 0.072(2) 0.052(6) Uani 0.76(3) 1 d PDU A 1
H6A1 H 0.5193 0.8739 0.0070 0.078 Uiso 0.76(3) 1 calc PR A 1
H6A2 H 0.5310 0.8207 0.1415 0.078 Uiso 0.76(3) 1 calc PR A 1
H6A3 H 0.4487 0.9417 0.1027 0.078 Uiso 0.76(3) 1 calc PR A 1
C1B C 0.039(5) 0.827(4) -0.023(3) 0.015(11) Uani 0.24(3) 1 d PDU A 2
H1B H -0.0148 0.9004 -0.0156 0.019 Uiso 0.24(3) 1 calc PR A 2
C2B C 0.108(8) 0.834(5) -0.115(5) 0.018(10) Uani 0.24(3) 1 d PU A 2
H2B1 H 0.0398 0.8778 -0.1860 0.021 Uiso 0.24(3) 1 calc PR A 2
H2B2 H 0.1213 0.7565 -0.1455 0.021 Uiso 0.24(3) 1 calc PR A 2
C3B C 0.267(7) 0.893(5) -0.068(5) 0.017(10) Uani 0.24(3) 1 d PU A 2
H3B1 H 0.2552 0.9738 -0.0484 0.021 Uiso 0.24(3) 1 calc PR A 2
H3B2 H 0.3259 0.8872 -0.1305 0.021 Uiso 0.24(3) 1 calc PR A 2
C4B C 0.355(4) 0.818(5) 0.062(4) 0.019(11) Uani 0.24(3) 1 d PDU A 2
H4B H 0.3720 0.7414 0.0295 0.023 Uiso 0.24(3) 1 calc PR A 2
C5B C -0.078(7) 0.728(5) -0.039(6) 0.034(13) Uani 0.24(3) 1 d PDU A 2
H5B1 H -0.1515 0.7306 -0.1230 0.052 Uiso 0.24(3) 1 calc PR A 2
H5B2 H -0.1347 0.7337 0.0237 0.052 Uiso 0.24(3) 1 calc PR A 2
H5B3 H -0.0206 0.6552 -0.0280 0.052 Uiso 0.24(3) 1 calc PR A 2
C6B C 0.520(5) 0.854(4) 0.142(5) 0.019(11) Uani 0.24(3) 1 d PDU A 2
H6B1 H 0.5956 0.8371 0.0962 0.028 Uiso 0.24(3) 1 calc PR A 2
H6B2 H 0.5471 0.8116 0.2208 0.028 Uiso 0.24(3) 1 calc PR A 2
H6B3 H 0.5205 0.9359 0.1592 0.028 Uiso 0.24(3) 1 calc PR A 2
C7 C 0.1939(18) 0.9359(11) 0.1969(14) 0.041(4) Uani 1 1 d . A .
H7A H 0.3004 0.9499 0.2528 0.049 Uiso 1 1 calc R . .
H7B H 0.1714 0.9949 0.1308 0.049 Uiso 1 1 calc R . .
C8 C 0.0776(18) 0.9474(13) 0.2720(13) 0.045(4) Uani 1 1 d . . .
H8A H 0.0580 1.0293 0.2825 0.054 Uiso 1 1 calc R A .
H8B H -0.0225 0.9122 0.2246 0.054 Uiso 1 1 calc R . .
C9 C 0.1333(17) 0.8922(10) 0.3996(13) 0.033(3) Uani 1 1 d . A .
H9A H 0.0621 0.9155 0.4486 0.040 Uiso 1 1 calc R . .
H9B H 0.2380 0.9230 0.4430 0.040 Uiso 1 1 calc R . .
C10 C -0.0473(14) 0.6947(10) 0.4054(12) 0.027(3) Uani 1 1 d . A .
C11 C -0.1329(15) 0.6193(10) 0.3199(13) 0.032(4) Uani 1 1 d . . .
H11 H -0.0897 0.5870 0.2592 0.039 Uiso 1 1 calc R A .
C12 C -0.2865(15) 0.5884(12) 0.3208(14) 0.039(4) Uani 1 1 d . A .
H12 H -0.3463 0.5386 0.2580 0.047 Uiso 1 1 calc R . .
C13 C -0.3492(16) 0.6291(13) 0.4103(15) 0.041(4) Uani 1 1 d . . .
H13 H -0.4498 0.6061 0.4138 0.050 Uiso 1 1 calc R A .
C14 C -0.2604(16) 0.7044(13) 0.4945(15) 0.045(4) Uani 1 1 d . A .
H14 H -0.3035 0.7354 0.5559 0.054 Uiso 1 1 calc R . .
C15 C -0.1134(16) 0.7381(12) 0.4962(14) 0.039(4) Uani 1 1 d . . .
H15 H -0.0566 0.7901 0.5578 0.047 Uiso 1 1 calc R A .
C16 C 0.2708(14) 0.7123(10) 0.5625(12) 0.025(3) Uani 1 1 d . A .
C17 C 0.2320(15) 0.6309(17) 0.6360(11) 0.035(4) Uani 1 1 d . . .
H17 H 0.1390 0.5877 0.6051 0.042 Uiso 1 1 calc R A .
C18 C 0.3288(17) 0.6118(11) 0.7555(14) 0.041(4) Uani 1 1 d . A .
H18 H 0.3016 0.5552 0.8063 0.049 Uiso 1 1 calc R . .
C19 C 0.4616(17) 0.6725(16) 0.8010(13) 0.048(6) Uani 1 1 d . . .
H19 H 0.5274 0.6570 0.8828 0.058 Uiso 1 1 calc R A .
C20 C 0.5035(16) 0.7580(12) 0.7292(13) 0.036(3) Uani 1 1 d . A .
H20 H 0.5947 0.8028 0.7619 0.043 Uiso 1 1 calc R . .
C21 C 0.4045(15) 0.7755(12) 0.6056(12) 0.032(3) Uani 1 1 d . . .
H21 H 0.4311 0.8307 0.5530 0.039 Uiso 1 1 calc R A .

loop_
_atom_site_aniso_label
_atom_site_aniso_U_11
_atom_site_aniso_U_22
_atom_site_aniso_U_33
_atom_site_aniso_U_23
_atom_site_aniso_U_13
_atom_site_aniso_U_12
Pt1 0.0237(2) 0.0201(2) 0.0254(2) -0.0015(4) 0.00783(15) 0.0009(5)
P1 0.039(2) 0.023(2) 0.030(2) 0.0024(16) 0.0133(19) 0.0043(17)
P2 0.031(2) 0.025(2) 0.025(2) -0.0017(15) 0.0076(17) 0.0010(16)
Cl1 0.055(2) 0.0209(19) 0.042(2) 0.0053(16) 0.021(2) 0.0014(17)
Cl2 0.042(2) 0.030(2) 0.040(2) -0.0054(17) 0.0206(19) 0.0022(17)
C1A 0.040(8) 0.036(9) 0.032(8) 0.015(7) 0.008(7) 0.001(6)
C2A 0.049(8) 0.041(9) 0.037(8) 0.006(7) 0.010(6) 0.011(7)
C3A 0.055(8) 0.051(10) 0.036(8) 0.013(7) 0.023(6) 0.004(7)
C4A 0.042(7) 0.040(9) 0.037(8) 0.002(7) 0.018(6) -0.003(6)
C5A 0.049(9) 0.057(10) 0.050(10) 0.006(7) 0.008(7) -0.011(7)
C6A 0.049(8) 0.068(10) 0.046(10) 0.003(8) 0.024(7) -0.010(7)
C1B 0.018(13) 0.014(14) 0.013(14) 0.000(9) 0.003(9) 0.006(8)
C2B 0.017(12) 0.019(14) 0.015(12) 0.005(9) 0.001(7) 0.001(8)
C3B 0.017(12) 0.015(14) 0.019(13) 0.000(9) 0.003(8) 0.002(8)
C4B 0.020(13) 0.014(14) 0.019(13) 0.000(9) 0.000(8) 0.003(9)
C5B 0.030(15) 0.037(16) 0.034(16) 0.002(9) 0.007(10) -0.010(9)
C6B 0.020(13) 0.014(14) 0.021(14) -0.001(9) 0.003(8) 0.004(9)
C7 0.069(11) 0.021(8) 0.045(9) -0.004(7) 0.036(9) -0.008(7)
C8 0.060(10) 0.042(10) 0.038(9) 0.014(7) 0.022(8) 0.030(8)
C9 0.047(9) 0.014(7) 0.038(9) -0.005(6) 0.011(7) -0.004(6)
C10 0.018(7) 0.029(7) 0.027(7) 0.004(6) -0.005(6) -0.002(5)
C11 0.028(7) 0.031(11) 0.040(8) -0.002(6) 0.012(6) -0.002(6)
C12 0.023(8) 0.043(9) 0.043(9) -0.003(7) -0.002(7) -0.008(6)
C13 0.030(7) 0.020(12) 0.074(10) 0.006(8) 0.016(7) -0.004(7)
C14 0.030(9) 0.055(10) 0.059(11) -0.002(8) 0.027(9) 0.007(7)
C15 0.039(9) 0.039(9) 0.047(10) -0.010(7) 0.024(8) 0.000(7)
C16 0.016(7) 0.024(7) 0.036(8) -0.002(6) 0.010(6) 0.003(5)
C17 0.038(7) 0.048(13) 0.018(6) 0.004(8) 0.008(5) -0.002(9)
C18 0.043(9) 0.039(11) 0.047(9) 0.012(7) 0.020(8) -0.004(6)
C19 0.044(9) 0.073(17) 0.027(7) -0.004(8) 0.011(7) 0.018(9)
C20 0.031(8) 0.038(9) 0.034(9) -0.002(7) 0.002(7) -0.001(7)
C21 0.030(8) 0.038(9) 0.031(8) 0.005(7) 0.013(7) 0.002(7)

loop_
_atom_type_symbol
_atom_type_description
_atom_type_scat_dispersion_real
_atom_type_scat_dispersion_imag
_atom_type_scat_source
C C 0.0033 0.0016 'International Tables Vol C Tables 4.2.6.8 and 6.1.1.4'
H H 0.0000 0.0000 'International Tables Vol C Tables 4.2.6.8 and 6.1.1.4'
P P 0.1023 0.0942 'International Tables Vol C Tables 4.2.6.8 and 6.1.1.4'
Cl Cl 0.1484 0.1585 'International Tables Vol C Tables 4.2.6.8 and 6.1.1.4'
Pt Pt -1.7033 8.3905 'International Tables Vol C Tables 4.2.6.8 and 6.1.1.4'

loop_
_geom_angle_atom_site_label_1
_geom_angle_atom_site_label_2
_geom_angle_atom_site_label_3
_geom_angle
_geom_angle_site_symmetry_1
_geom_angle_site_symmetry_3
_geom_angle_publ_flag
P1 Pt1 P2 95.51(13) . . ?
P1 Pt1 Cl1 177.13(15) . . ?
P2 Pt1 Cl1 87.18(12) . . ?
P1 Pt1 Cl2 88.78(13) . . ?
P2 Pt1 Cl2 174.50(14) . . ?
Cl1 Pt1 Cl2 88.47(13) . . ?
C7 P1 C4A 107.2(8) . . ?
C7 P1 C4B 97.4(19) . . ?
C4A P1 C4B 18.0(14) . . ?
C7 P1 C1B 98.2(17) . . ?
C4A P1 C1B 79.3(18) . . ?
C4B P1 C1B 96(2) . . ?
C7 P1 C1A 103.9(9) . . ?
C4A P1 C1A 93.9(8) . . ?
C4B P1 C1A 111.2(15) . . ?
C1B P1 C1A 17.9(15) . . ?
C7 P1 Pt1 116.3(5) . . ?
C4A P1 Pt1 119.1(8) . . ?
C4B P1 Pt1 113.4(18) . . ?
C1B P1 Pt1 129.9(17) . . ?
C1A P1 Pt1 113.3(6) . . ?
C9 P2 C10 103.4(6) . . ?
C9 P2 C16 101.7(6) . . ?
C10 P2 C16 104.6(6) . . ?
C9 P2 Pt1 119.6(5) . . ?
C10 P2 Pt1 110.9(4) . . ?
C16 P2 Pt1 115.0(4) . . ?
C5A C1A C2A 113.0(17) . . ?
C5A C1A P1 117.5(13) . . ?
C2A C1A P1 105.0(12) . . ?
C5A C1A H1A 106.9 . . ?
C2A C1A H1A 106.9 . . ?
P1 C1A H1A 106.9 . . ?
C3A C2A C1A 107.7(17) . . ?
C3A C2A H2A1 110.2 . . ?
C1A C2A H2A1 110.2 . . ?
C3A C2A H2A2 110.2 . . ?
C1A C2A H2A2 110.2 . . ?
H2A1 C2A H2A2 108.5 . . ?
C2A C3A C4A 105.4(16) . . ?
C2A C3A H3A1 110.7 . . ?
C4A C3A H3A1 110.7 . . ?
C2A C3A H3A2 110.7 . . ?
C4A C3A H3A2 110.7 . . ?
H3A1 C3A H3A2 108.8 . . ?
C3A C4A C6A 116.6(17) . . ?
C3A C4A P1 104.8(13) . . ?
C6A C4A P1 114.0(12) . . ?
C3A C4A H4A 107.0 . . ?
C6A C4A H4A 107.0 . . ?
P1 C4A H4A 107.0 . . ?
C2B C1B C5B 113(5) . . ?
C2B C1B P1 109(3) . . ?
C5B C1B P1 105(3) . . ?
C2B C1B H1B 109.9 . . ?
C5B C1B H1B 109.9 . . ?
P1 C1B H1B 109.9 . . ?
C1B C2B C3B 110(5) . . ?
C1B C2B H2B1 109.6 . . ?
C3B C2B H2B1 109.6 . . ?
C1B C2B H2B2 109.6 . . ?
C3B C2B H2B2 109.6 . . ?
H2B1 C2B H2B2 108.1 . . ?
C2B C3B C4B 103(4) . . ?
C2B C3B H3B1 111.2 . . ?
C4B C3B H3B1 111.2 . . ?
C2B C3B H3B2 111.2 . . ?
C4B C3B H3B2 111.2 . . ?
H3B1 C3B H3B2 109.1 . . ?
C6B C4B C3B 119(4) . . ?
C6B C4B P1 124(3) . . ?
C3B C4B P1 100(3) . . ?
C6B C4B H4B 103.7 . . ?
C3B C4B H4B 103.7 . . ?
P1 C4B H4B 103.7 . . ?
C1B C5B H5B1 109.5 . . ?
C1B C5B H5B2 109.5 . . ?
H5B1 C5B H5B2 109.5 . . ?
C1B C5B H5B3 109.5 . . ?
H5B1 C5B H5B3 109.5 . . ?
H5B2 C5B H5B3 109.5 . . ?
C4B C6B H6B1 109.5 . . ?
C4B C6B H6B2 109.5 . . ?
H6B1 C6B H6B2 109.5 . . ?
C4B C6B H6B3 109.5 . . ?
H6B1 C6B H6B3 109.5 . . ?
H6B2 C6B H6B3 109.5 . . ?
C8 C7 P1 113.2(10) . . ?
C8 C7 H7A 108.9 . . ?
P1 C7 H7A 108.9 . . ?
C8 C7 H7B 108.9 . . ?
P1 C7 H7B 108.9 . . ?
H7A C7 H7B 107.8 . . ?
C9 C8 C7 112.9(12) . . ?
C9 C8 H8A 109.0 . . ?
C7 C8 H8A 109.0 . . ?
C9 C8 H8B 109.0 . . ?
C7 C8 H8B 109.0 . . ?
H8A C8 H8B 107.8 . . ?
C8 C9 P2 116.6(10) . . ?
C8 C9 H9A 108.1 . . ?
P2 C9 H9A 108.1 . . ?
C8 C9 H9B 108.1 . . ?
P2 C9 H9B 108.1 . . ?
H9A C9 H9B 107.3 . . ?
C11 C10 C15 118.1(12) . . ?
C11 C10 P2 121.3(10) . . ?
C15 C10 P2 120.6(10) . . ?
C10 C11 C12 120.6(12) . . ?
C10 C11 H11 119.7 . . ?
C12 C11 H11 119.7 . . ?
C13 C12 C11 121.1(13) . . ?
C13 C12 H12 119.4 . . ?
C11 C12 H12 119.4 . . ?
C12 C13 C14 116.7(13) . . ?
C12 C13 H13 121.6 . . ?
C14 C13 H13 121.6 . . ?
C13 C14 C15 124.2(14) . . ?
C13 C14 H14 117.9 . . ?
C15 C14 H14 117.9 . . ?
C14 C15 C10 119.2(14) . . ?
C14 C15 H15 120.4 . . ?
C10 C15 H15 120.4 . . ?
C17 C16 C21 120.9(13) . . ?
C17 C16 P2 120.7(10) . . ?
C21 C16 P2 118.3(10) . . ?
C16 C17 C18 119.7(14) . . ?
C16 C17 H17 120.2 . . ?
C18 C17 H17 120.2 . . ?
C19 C18 C17 121.0(14) . . ?
C19 C18 H18 119.5 . . ?
C17 C18 H18 119.5 . . ?
C18 C19 C20 120.8(14) . . ?
C18 C19 H19 119.6 . . ?
C20 C19 H19 119.6 . . ?
C19 C20 C21 117.6(13) . . ?
C19 C20 H20 121.2 . . ?
C21 C20 H20 121.2 . . ?
C16 C21 C20 119.9(12) . . ?
C16 C21 H21 120.1 . . ?
C20 C21 H21 120.1 . . ?

loop_
_geom_bond_atom_site_label_1
_geom_bond_atom_site_label_2
_geom_bond_distance
_geom_bond_site_symmetry_2
_geom_bond_publ_flag
Pt1 P1 2.225(4) . ?
Pt1 P2 2.241(3) . ?
Pt1 Cl1 2.359(3) . ?
Pt1 Cl2 2.364(3) . ?
P1 C7 1.814(14) . ?
P1 C4A 1.823(13) . ?
P1 C4B 1.833(18) . ?
P1 C1B 1.833(18) . ?
P1 C1A 1.856(14) . ?
P2 C9 1.804(12) . ?
P2 C10 1.810(13) . ?
P2 C16 1.838(13) . ?
C1A C5A 1.534(10) . ?
C1A C2A 1.54(3) . ?
C1A H1A 1.0000 . ?
C2A C3A 1.50(3) . ?
C2A H2A1 0.9900 . ?
C2A H2A2 0.9900 . ?
C3A C4A 1.52(3) . ?
C3A H3A1 0.9900 . ?
C3A H3A2 0.9900 . ?
C4A C6A 1.539(10) . ?
C4A H4A 1.0000 . ?
C5A H5A1 0.9800 . ?
C5A H5A2 0.9800 . ?
C5A H5A3 0.9800 . ?
C6A H6A1 0.9800 . ?
C6A H6A2 0.9800 . ?
C6A H6A3 0.9800 . ?
C1B C2B 1.35(7) . ?
C1B C5B 1.537(10) . ?
C1B H1B 1.0000 . ?
C2B C3B 1.53(7) . ?
C2B H2B1 0.9900 . ?
C2B H2B2 0.9900 . ?
C3B C4B 1.68(7) . ?
C3B H3B1 0.9900 . ?
C3B H3B2 0.9900 . ?
C4B C6B 1.540(10) . ?
C4B H4B 1.0000 . ?
C5B H5B1 0.9800 . ?
C5B H5B2 0.9800 . ?
C5B H5B3 0.9800 . ?
C6B H6B1 0.9800 . ?
C6B H6B2 0.9800 . ?
C6B H6B3 0.9800 . ?
C7 C8 1.517(17) . ?
C7 H7A 0.9900 . ?
C7 H7B 0.9900 . ?
C8 C9 1.513(18) . ?
C8 H8A 0.9900 . ?
C8 H8B 0.9900 . ?
C9 H9A 0.9900 . ?
C9 H9B 0.9900 . ?
C10 C11 1.364(16) . ?
C10 C15 1.406(17) . ?
C11 C12 1.423(17) . ?
C11 H11 0.9500 . ?
C12 C13 1.366(18) . ?
C12 H12 0.9500 . ?
C13 C14 1.366(19) . ?
C13 H13 0.9500 . ?
C14 C15 1.368(18) . ?
C14 H14 0.9500 . ?
C15 H15 0.9500 . ?
C16 C17 1.368(18) . ?
C16 C21 1.370(17) . ?
C17 C18 1.383(17) . ?
C17 H17 0.9500 . ?
C18 C19 1.353(19) . ?
C18 H18 0.9500 . ?
C19 C20 1.40(2) . ?
C19 H19 0.9500 . ?
C20 C21 1.423(18) . ?
C20 H20 0.9500 . ?
C21 H21 0.9500 . ?

loop_
_geom_torsion_atom_site_label_1
_geom_torsion_atom_site_label_2
_geom_torsion_atom_site_label_3
_geom_torsion_atom_site_label_4
_geom_torsion
_geom_torsion_site_symmetry_1
_geom_torsion_site_symmetry_2
_geom_torsion_site_symmetry_3
_geom_torsion_site_symmetry_4
_geom_torsion_publ_flag
P2 Pt1 P1 C7 21.2(6) . . . . ?
Cl1 Pt1 P1 C7 -179(100) . . . . ?
Cl2 Pt1 P1 C7 -162.2(6) . . . . ?
P2 Pt1 P1 C4A 152.0(8) . . . . ?
Cl1 Pt1 P1 C4A -48(3) . . . . ?
Cl2 Pt1 P1 C4A -31.5(8) . . . . ?
P2 Pt1 P1 C4B 132.9(18) . . . . ?
Cl1 Pt1 P1 C4B -67(3) . . . . ?
Cl2 Pt1 P1 C4B -50.5(18) . . . . ?
P2 Pt1 P1 C1B -107(2) . . . . ?
Cl1 Pt1 P1 C1B 52(4) . . . . ?
Cl2 Pt1 P1 C1B 69(2) . . . . ?
P2 Pt1 P1 C1A -99.1(8) . . . . ?
Cl1 Pt1 P1 C1A 61(3) . . . . ?
Cl2 Pt1 P1 C1A 77.4(8) . . . . ?
P1 Pt1 P2 C9 -13.3(6) . . . . ?
Cl1 Pt1 P2 C9 167.7(6) . . . . ?
Cl2 Pt1 P2 C9 -154.4(15) . . . . ?
P1 Pt1 P2 C10 106.8(4) . . . . ?
Cl1 Pt1 P2 C10 -72.2(4) . . . . ?
Cl2 Pt1 P2 C10 -34.4(16) . . . . ?
P1 Pt1 P2 C16 -134.8(5) . . . . ?
Cl1 Pt1 P2 C16 46.2(5) . . . . ?
Cl2 Pt1 P2 C16 84.1(16) . . . . ?
C7 P1 C1A C5A -119.9(16) . . . . ?
C4A P1 C1A C5A 131.3(17) . . . . ?
C4B P1 C1A C5A 136(3) . . . . ?
C1B P1 C1A C5A 167(8) . . . . ?
Pt1 P1 C1A C5A 7.2(19) . . . . ?
C7 P1 C1A C2A 113.6(14) . . . . ?
C4A P1 C1A C2A 4.8(15) . . . . ?
C4B P1 C1A C2A 10(3) . . . . ?
C1B P1 C1A C2A 40(6) . . . . ?
Pt1 P1 C1A C2A -119.3(12) . . . . ?
C5A C1A C2A C3A -161.2(17) . . . . ?
P1 C1A C2A C3A -32.0(19) . . . . ?
C1A C2A C3A C4A 51(2) . . . . ?
C2A C3A C4A C6A -172.2(17) . . . . ?
C2A C3A C4A P1 -45.1(18) . . . . ?
C7 P1 C4A C3A -83.0(15) . . . . ?
C4B P1 C4A C3A -142(8) . . . . ?
C1B P1 C4A C3A 12(2) . . . . ?
C1A P1 C4A C3A 22.9(15) . . . . ?
Pt1 P1 C4A C3A 142.3(13) . . . . ?
C7 P1 C4A C6A 45.7(18) . . . . ?
C4B P1 C4A C6A -13(7) . . . . ?
C1B P1 C4A C6A 141(2) . . . . ?
C1A P1 C4A C6A 151.5(16) . . . . ?
Pt1 P1 C4A C6A -89.0(17) . . . . ?
C7 P1 C1B C2B 107(4) . . . . ?
C4A P1 C1B C2B 1(4) . . . . ?
C4B P1 C1B C2B 9(4) . . . . ?
C1A P1 C1B C2B -142(9) . . . . ?
Pt1 P1 C1B C2B -118(4) . . . . ?
C7 P1 C1B C5B -131(3) . . . . ?
C4A P1 C1B C5B 123(4) . . . . ?
C4B P1 C1B C5B 131(4) . . . . ?
C1A P1 C1B C5B -21(5) . . . . ?
Pt1 P1 C1B C5B 4(5) . . . . ?
C5B C1B C2B C3B -154(4) . . . . ?
P1 C1B C2B C3B -38(5) . . . . ?
C1B C2B C3B C4B 52(5) . . . . ?
C2B C3B C4B C6B -178(4) . . . . ?
C2B C3B C4B P1 -39(4) . . . . ?
C7 P1 C4B C6B 55(5) . . . . ?
C4A P1 C4B C6B 180(12) . . . . ?
C1B P1 C4B C6B 154(5) . . . . ?
C1A P1 C4B C6B 163(4) . . . . ?
Pt1 P1 C4B C6B -68(5) . . . . ?
C7 P1 C4B C3B -81(3) . . . . ?
C4A P1 C4B C3B 44(6) . . . . ?
C1B P1 C4B C3B 18(3) . . . . ?
C1A P1 C4B C3B 27(4) . . . . ?
Pt1 P1 C4B C3B 157(3) . . . . ?
C4A P1 C7 C8 169.9(12) . . . . ?
C4B P1 C7 C8 -174.6(19) . . . . ?
C1B P1 C7 C8 89(2) . . . . ?
C1A P1 C7 C8 71.4(13) . . . . ?
Pt1 P1 C7 C8 -53.9(12) . . . . ?
P1 C7 C8 C9 79.0(15) . . . . ?
C7 C8 C9 P2 -68.6(16) . . . . ?
C10 P2 C9 C8 -88.5(11) . . . . ?
C16 P2 C9 C8 163.1(10) . . . . ?
Pt1 P2 C9 C8 35.3(13) . . . . ?
C9 P2 C10 C11 126.6(11) . . . . ?
C16 P2 C10 C11 -127.2(10) . . . . ?
Pt1 P2 C10 C11 -2.7(11) . . . . ?
C9 P2 C10 C15 -53.2(12) . . . . ?
C16 P2 C10 C15 52.9(12) . . . . ?
Pt1 P2 C10 C15 177.5(9) . . . . ?
C15 C10 C11 C12 1.9(18) . . . . ?
P2 C10 C11 C12 -178.0(10) . . . . ?
C10 C11 C12 C13 -3(2) . . . . ?
C11 C12 C13 C14 3(2) . . . . ?
C12 C13 C14 C15 -2(2) . . . . ?
C13 C14 C15 C10 1(2) . . . . ?
C11 C10 C15 C14 -0.8(19) . . . . ?
P2 C10 C15 C14 179.1(11) . . . . ?
C9 P2 C16 C17 133.6(11) . . . . ?
C10 P2 C16 C17 26.2(12) . . . . ?
Pt1 P2 C16 C17 -95.7(10) . . . . ?
C9 P2 C16 C21 -47.0(11) . . . . ?
C10 P2 C16 C21 -154.4(10) . . . . ?
Pt1 P2 C16 C21 83.7(10) . . . . ?
C21 C16 C17 C18 0(2) . . . . ?
P2 C16 C17 C18 179.4(11) . . . . ?
C16 C17 C18 C19 0(2) . . . . ?
C17 C18 C19 C20 1(2) . . . . ?
C18 C19 C20 C21 -2(2) . . . . ?
C17 C16 C21 C20 -1.2(19) . . . . ?
P2 C16 C21 C20 179.4(9) . . . . ?
C19 C20 C21 C16 2.3(19) . . . . ?
